data_1554931
loop_
_publ_author_name
'Huang, Guofei'
'Ren, Xiaoyu'
'Jiang, Chunhui'
'Wu, Jia-Hong'
'Gao, Guowei'
'Wang, Tianli'

_publ_section_title
;
 Efficient synthesis of (E)-2-nitromethylcinnamates via
 phosphine-catalyzed tandem \a-addition and 1,3-rearrangement
;
_journal_issue 16
_journal_name_full 'Organic Chemistry Frontiers'
_journal_page_first 2872
_journal_paper_doi 10.1039/C9QO00478E
_journal_volume 6
_journal_year 2019
_chemical_formula_moiety 'C18 H19 N O4 S'
_chemical_formula_sum 'C18 H19 N O4 S'
_chemical_formula_weight 345.40
_space_group_crystal_system orthorhombic
_space_group_IT_number 61
_space_group_name_Hall '-P 2ac 2ab'
_space_group_name_H-M_alt 'P b c a'
_atom_sites_solution_hydrogens mixed
_atom_sites_solution_primary direct
_audit_creation_date 2018-07-17
_audit_creation_method
;
Olex2 1.2
(compiled 2018.05.29 svn.r3508 for OlexSys, GUI svn.r5506)
;
_audit_update_record
;
2018-12-19 deposited with the CCDC.	2019-06-27 downloaded from the CCDC.
;
_cell_angle_alpha 90
_cell_angle_beta 90
_cell_angle_gamma 90
_cell_formula_units_Z 8
_cell_length_a 17.4772(6)
_cell_length_b 10.4880(5)
_cell_length_c 19.6463(5)
_cell_measurement_reflns_used 4641
_cell_measurement_temperature 296.8(2)
_cell_measurement_theta_max 72.7040
_cell_measurement_theta_min 4.5300
_cell_volume 3601.2(2)
_computing_cell_refinement 'CrysAlisPro 1.171.38.46 (Rigaku OD, 2015)'
_computing_data_collection 'CrysAlisPro 1.171.38.46 (Rigaku OD, 2015)'
_computing_data_reduction 'CrysAlisPro 1.171.38.46 (Rigaku OD, 2015)'
_computing_molecular_graphics 'Olex2 (Dolomanov et al., 2009)'
_computing_publication_material 'Olex2 (Dolomanov et al., 2009)'
_computing_structure_refinement 'ShelXL (Sheldrick, 2015)'
_computing_structure_solution 'ShelXT (Sheldrick, 2015)'
_diffrn_ambient_environment air
_diffrn_ambient_temperature 296.8(2)
_diffrn_detector 'CCD plate'
_diffrn_detector_area_resol_mean 15.9595
_diffrn_detector_type EosS2
_diffrn_measured_fraction_theta_full 0.993
_diffrn_measured_fraction_theta_max 0.974
_diffrn_measurement_details
;
List of Runs (angles in degrees, time in seconds):

  # Type    Start    End  Width  t~exp~   \w     \q     \k     \f   Frames
#--------------------------------------------------------------------------
  1  \w   -108.00  -7.00   1.00    1.82    --  -36.29 -19.00-180.00  101
  2  \w   -104.00 -20.00   1.00    1.82    --  -36.29 -57.00-120.00   84
  3  \w     23.00  90.00   1.00    1.82    --   36.29-125.00  30.00   67
  4  \w      1.00  75.00   1.00    1.82    --   36.29 -99.00  90.00   74
  5  \w      1.00  75.00   1.00    1.82    --   36.29 -99.00-150.00   74
  6  \w      1.00  75.00   1.00    1.82    --   36.29 -99.00  30.00   74
  7  \w      1.00  75.00   1.00    1.82    --   36.29 -99.00 150.00   74
  8  \w     39.00 109.00   1.00    7.28    --  108.71 -94.00-180.00   70
  9  \w     39.00 109.00   1.00    7.28    --  108.71 -94.00 120.00   70
 10  \w     40.00 126.00   1.00    7.28    --  108.71 -45.00  30.00   86
 11  \w     41.00 135.00   1.00    7.28    --  108.71 -77.00 -60.00   94
 12  \w     82.00 157.00   1.00    7.28    --  108.71  77.00  60.00   75
;
_diffrn_measurement_device 'four-circle diffractometer'
_diffrn_measurement_device_type 'New Gemini, Dual, Cu at zero, EosS2'
_diffrn_measurement_method '\w scans'
_diffrn_orient_matrix_type 'CrysAlisPro convention (1999,Acta A55,543-557)'
_diffrn_orient_matrix_UB_11 -0.0769729000
_diffrn_orient_matrix_UB_12 -0.0258100000
_diffrn_orient_matrix_UB_13 -0.0356718000
_diffrn_orient_matrix_UB_21 0.0188657000
_diffrn_orient_matrix_UB_22 0.1030784000
_diffrn_orient_matrix_UB_23 -0.0534081000
_diffrn_orient_matrix_UB_31 0.0386274000
_diffrn_orient_matrix_UB_32 -0.1013750000
_diffrn_orient_matrix_UB_33 -0.0450098000
_diffrn_radiation_monochromator graphite
_diffrn_radiation_probe x-ray
_diffrn_radiation_type CuK\a
_diffrn_radiation_wavelength 1.54184
_diffrn_reflns_av_R_equivalents 0.0304
_diffrn_reflns_av_unetI/netI 0.0190
_diffrn_reflns_Laue_measured_fraction_full 0.993
_diffrn_reflns_Laue_measured_fraction_max 0.974
_diffrn_reflns_limit_h_max 21
_diffrn_reflns_limit_h_min -13
_diffrn_reflns_limit_k_max 8
_diffrn_reflns_limit_k_min -12
_diffrn_reflns_limit_l_max 24
_diffrn_reflns_limit_l_min -24
_diffrn_reflns_number 13783
_diffrn_reflns_point_group_measured_fraction_full 0.993
_diffrn_reflns_point_group_measured_fraction_max 0.974
_diffrn_reflns_theta_full 67.684
_diffrn_reflns_theta_max 72.981
_diffrn_reflns_theta_min 4.501
_diffrn_source 'fine-focus sealed X-ray tube'
_diffrn_source_type 'Enhance (Cu) X-ray Source'
_exptl_absorpt_coefficient_mu 1.775
_exptl_absorpt_correction_T_max 1.00000
_exptl_absorpt_correction_T_min 0.60108
_exptl_absorpt_correction_type multi-scan
_exptl_absorpt_process_details
;
CrysAlisPro 1.171.38.46 (Rigaku Oxford Diffraction, 2015)
Empirical absorption correction using spherical harmonics,
 implemented in SCALE3 ABSPACK scaling algorithm.
;
_exptl_crystal_colour 'clear light colourless'
_exptl_crystal_colour_lustre clear
_exptl_crystal_colour_modifier light
_exptl_crystal_colour_primary colourless
_exptl_crystal_density_diffrn 1.274
_exptl_crystal_description block
_exptl_crystal_F_000 1456
_exptl_crystal_size_max 0.6
_exptl_crystal_size_mid 0.5
_exptl_crystal_size_min 0.4
_refine_diff_density_max 0.442
_refine_diff_density_min -0.386
_refine_diff_density_rms 0.049
_refine_ls_extinction_method none
_refine_ls_goodness_of_fit_ref 0.903
_refine_ls_hydrogen_treatment mixed
_refine_ls_matrix_type full
_refine_ls_number_parameters 222
_refine_ls_number_reflns 3508
_refine_ls_number_restraints 0
_refine_ls_restrained_S_all 0.903
_refine_ls_R_factor_all 0.0659
_refine_ls_R_factor_gt 0.0560
_refine_ls_shift/su_max 0.000
_refine_ls_shift/su_mean 0.000
_refine_ls_structure_factor_coef Fsqd
_refine_ls_weighting_details 'w=1/[\s^2^(Fo^2^)+(0.1241P)^2^+1.4702P] where P=(Fo^2^+2Fc^2^)/3'
_refine_ls_weighting_scheme calc
_refine_ls_wR_factor_gt 0.1629
_refine_ls_wR_factor_ref 0.1792
_reflns_Friedel_coverage 0.000
_reflns_number_gt 2864
_reflns_number_total 3508
_reflns_threshold_expression 'I > 2\s(I)'
_cod_data_source_file c9qo00478e2.cif
_cod_data_source_block wtl-hgf-r1
_cod_database_code 1554931
_shelx_shelxl_version_number 2014/7
_shelx_space_group_comment
;
The symmetry employed for this shelxl refinement is uniquely defined
by the following loop, which should always be used as a source of
symmetry information in preference to the above space-group names.
They are only intended as comments.
;
_reflns_odcompleteness_completeness 99.18
_reflns_odcompleteness_iscentric 1
_reflns_odcompleteness_theta 66.97
_olex2_refinement_description
;
1. Fixed Uiso
 At 1.2 times of:
  All C(H) groups, All C(H,H) groups, All N(H) groups
 At 1.5 times of:
  All C(H,H,H) groups
2.a Secondary CH2 refined with riding coordinates:
 C00B(H00A,H00B)
2.b Aromatic/amide H refined with riding coordinates:
 C008(H008), C00C(H00C), C00D(H00D), C00E(H00E), C00G(H00G), C00H(H00H),
 C00I(H00I), C00K(H00K), C00L(H00L), C00M(H00M)
2.c Idealised Me refined as rotating group:
 C00N(H00F,H00J,H00N), C00O(H00O,H00P,H00Q)
;
_olex2_submission_special_instructions 'No special instructions were received'
_oxdiff_exptl_absorpt_empirical_details
;
Empirical correction (ABSPACK) includes:
- Absorption correction using spherical harmonics
- Frame scaling
- Detector area scaling
;
_oxdiff_exptl_absorpt_empirical_full_max 1.523
_oxdiff_exptl_absorpt_empirical_full_min 0.777

loop_
_space_group_symop_operation_xyz
'x, y, z'
'-x+1/2, -y, z+1/2'
'-x, y+1/2, -z+1/2'
'x+1/2, -y+1/2, -z'
'-x, -y, -z'
'x-1/2, y, -z-1/2'
'x, -y-1/2, z-1/2'
'-x-1/2, y-1/2, z'

loop_
_atom_site_label
_atom_site_type_symbol
_atom_site_fract_x
_atom_site_fract_y
_atom_site_fract_z
_atom_site_U_iso_or_equiv
_atom_site_adp_type
_atom_site_occupancy
_atom_site_site_symmetry_order
_atom_site_calc_flag
_atom_site_refinement_flags_posn
S001 S 0.38001(4) 0.58095(6) 0.53256(3) 0.0594(2) Uani 1 1 d .
O002 O 0.62217(12) 0.9163(2) 0.44488(9) 0.0779(6) Uani 1 1 d .
O003 O 0.51627(13) 0.81279(19) 0.41191(8) 0.0784(6) Uani 1 1 d .
O004 O 0.40039(13) 0.44966(19) 0.52909(10) 0.0762(5) Uani 1 1 d .
O005 O 0.33198(12) 0.6244(2) 0.58595(9) 0.0804(6) Uani 1 1 d .
N006 N 0.45999(12) 0.6581(2) 0.53904(9) 0.0580(5) Uani 1 1 d .
H006 H 0.4922(17) 0.629(3) 0.5112(15) 0.070 Uiso 1 1 d R
C007 C 0.56838(12) 0.9008(2) 0.65153(10) 0.0504(5) Uani 1 1 d .
C008 C 0.57937(13) 0.9021(2) 0.57743(10) 0.0524(5) Uani 1 1 d .
H008 H 0.6241 0.9405 0.5621 0.063 Uiso 1 1 calc R
C009 C 0.53322(14) 0.8552(2) 0.52916(9) 0.0532(5) Uani 1 1 d .
C00A C 0.55524(15) 0.8582(2) 0.45636(10) 0.0594(6) Uani 1 1 d .
C00B C 0.45585(14) 0.7985(2) 0.54084(10) 0.0572(6) Uani 1 1 d .
H00A H 0.4364 0.8259 0.5847 0.069 Uiso 1 1 calc R
H00B H 0.4208 0.8282 0.5060 0.069 Uiso 1 1 calc R
C00C C 0.59694(15) 1.0019(2) 0.68946(11) 0.0603(6) Uani 1 1 d .
H00C H 0.6216 1.0689 0.6675 0.072 Uiso 1 1 calc R
C00D C 0.53327(15) 0.8009(2) 0.68611(11) 0.0611(6) Uani 1 1 d .
H00D H 0.5144 0.7315 0.6619 0.073 Uiso 1 1 calc R
C00E C 0.58914(17) 1.0040(2) 0.75963(12) 0.0677(6) Uani 1 1 d .
H00E H 0.6077 1.0732 0.7843 0.081 Uiso 1 1 calc R
C00F C 0.33818(14) 0.6254(3) 0.45443(12) 0.0610(6) Uani 1 1 d .
C00G C 0.52630(17) 0.8042(3) 0.75607(12) 0.0707(7) Uani 1 1 d .
H00G H 0.5023 0.7372 0.7786 0.085 Uiso 1 1 calc R
C00H C 0.55439(16) 0.9053(3) 0.79291(11) 0.0695(7) Uani 1 1 d .
H00H H 0.5498 0.9065 0.8401 0.083 Uiso 1 1 calc R
C00I C 0.28022(16) 0.7139(3) 0.45300(15) 0.0768(7) Uani 1 1 d .
H00I H 0.2608 0.7483 0.4931 0.092 Uiso 1 1 calc R
C00J C 0.2790(2) 0.7026(4) 0.33045(17) 0.0998(12) Uani 1 1 d .
C00K C 0.36785(19) 0.5753(3) 0.39533(14) 0.0807(8) Uani 1 1 d .
H00K H 0.4074 0.5161 0.3968 0.097 Uiso 1 1 calc R
C00L C 0.25133(18) 0.7506(4) 0.39017(19) 0.0964(11) Uani 1 1 d .
H00L H 0.2118 0.8099 0.3887 0.116 Uiso 1 1 calc R
C00M C 0.3376(2) 0.6150(4) 0.33343(15) 0.1022(12) Uani 1 1 d .
H00M H 0.3572 0.5816 0.2932 0.123 Uiso 1 1 calc R
C00N C 0.6473(2) 0.9189(4) 0.37495(14) 0.1059(13) Uani 1 1 d .
H00F H 0.6077 0.9543 0.3469 0.159 Uiso 1 1 calc GR
H00J H 0.6585 0.8337 0.3601 0.159 Uiso 1 1 calc GR
H00N H 0.6926 0.9704 0.3713 0.159 Uiso 1 1 calc GR
C00O C 0.2475(3) 0.7457(6) 0.2621(2) 0.150(2) Uani 1 1 d .
H00O H 0.2006 0.7014 0.2529 0.224 Uiso 1 1 calc GR
H00P H 0.2840 0.7272 0.2270 0.224 Uiso 1 1 calc GR
H00Q H 0.2380 0.8359 0.2634 0.224 Uiso 1 1 calc GR

loop_
_atom_site_aniso_label
_atom_site_aniso_U_11
_atom_site_aniso_U_22
_atom_site_aniso_U_33
_atom_site_aniso_U_23
_atom_site_aniso_U_13
_atom_site_aniso_U_12
S001 0.0636(4) 0.0647(4) 0.0499(3) 0.0081(2) -0.0038(2) 0.0053(3)
O002 0.0827(13) 0.1075(16) 0.0435(9) -0.0014(8) 0.0077(8) 0.0101(11)
O003 0.1052(14) 0.0891(13) 0.0409(8) -0.0122(8) -0.0129(8) 0.0135(11)
O004 0.0863(13) 0.0610(11) 0.0812(12) 0.0137(8) -0.0039(9) 0.0021(9)
O005 0.0805(12) 0.1010(14) 0.0597(10) 0.0094(9) 0.0089(8) 0.0110(11)
N006 0.0608(11) 0.0604(11) 0.0527(10) -0.0011(8) -0.0104(8) 0.0104(9)
C007 0.0554(11) 0.0583(12) 0.0375(9) -0.0012(8) -0.0053(8) 0.0031(9)
C008 0.0595(12) 0.0562(12) 0.0414(10) 0.0015(8) -0.0014(8) 0.0052(10)
C009 0.0669(13) 0.0533(12) 0.0393(10) -0.0031(8) -0.0057(8) 0.0138(10)
C00A 0.0764(15) 0.0613(14) 0.0405(10) -0.0033(9) -0.0035(10) 0.0221(12)
C00B 0.0625(13) 0.0610(13) 0.0480(10) -0.0077(9) -0.0113(9) 0.0116(10)
C00C 0.0749(14) 0.0603(13) 0.0457(11) -0.0005(9) -0.0058(10) -0.0075(11)
C00D 0.0757(15) 0.0634(13) 0.0443(10) -0.0015(9) -0.0069(10) -0.0103(11)
C00E 0.0846(17) 0.0694(15) 0.0490(12) -0.0121(10) -0.0075(11) -0.0029(13)
C00F 0.0576(13) 0.0684(14) 0.0570(12) 0.0074(10) -0.0113(10) -0.0073(11)
C00G 0.0847(17) 0.0804(17) 0.0471(11) 0.0073(11) 0.0009(11) -0.0153(14)
C00H 0.0806(16) 0.0911(18) 0.0369(10) -0.0033(10) 0.0008(10) -0.0006(14)
C00I 0.0638(15) 0.0865(19) 0.0801(16) 0.0161(14) -0.0126(12) 0.0001(14)
C00J 0.0772(18) 0.142(3) 0.080(2) 0.046(2) -0.0361(16) -0.050(2)
C00K 0.0854(19) 0.098(2) 0.0586(14) -0.0049(13) -0.0084(13) -0.0013(16)
C00L 0.0682(16) 0.114(3) 0.108(3) 0.047(2) -0.0278(17) -0.0095(17)
C00M 0.105(3) 0.146(3) 0.0558(15) 0.0028(17) -0.0149(15) -0.036(2)
C00N 0.105(3) 0.165(4) 0.0487(14) 0.0043(17) 0.0186(15) 0.018(2)
C00O 0.127(3) 0.222(6) 0.100(3) 0.079(3) -0.063(2) -0.080(4)

loop_
_atom_type_symbol
_atom_type_description
_atom_type_scat_dispersion_real
_atom_type_scat_dispersion_imag
_atom_type_scat_source
C C 0.0181 0.0091 'International Tables Vol C Tables 4.2.6.8 and 6.1.1.4'
H H 0.0000 0.0000 'International Tables Vol C Tables 4.2.6.8 and 6.1.1.4'
N N 0.0311 0.0180 'International Tables Vol C Tables 4.2.6.8 and 6.1.1.4'
O O 0.0492 0.0322 'International Tables Vol C Tables 4.2.6.8 and 6.1.1.4'
S S 0.3331 0.5567 'International Tables Vol C Tables 4.2.6.8 and 6.1.1.4'

loop_
_geom_angle_atom_site_label_1
_geom_angle_atom_site_label_2
_geom_angle_atom_site_label_3
_geom_angle
O004 S001 N006 105.73(12)
O004 S001 C00F 108.54(12)
O005 S001 O004 119.59(13)
O005 S001 N006 106.98(12)
O005 S001 C00F 108.27(12)
N006 S001 C00F 107.09(11)
C00A O002 C00N 115.8(2)
S001 N006 H006 110(2)
C00B N006 S001 117.29(17)
C00B N006 H006 114(2)
C00C C007 C008 118.5(2)
C00C C007 C00D 118.14(19)
C00D C007 C008 123.31(19)
C007 C008 H008 115.8
C009 C008 C007 128.3(2)
C009 C008 H008 115.8
C008 C009 C00A 121.3(2)
C008 C009 C00B 125.63(19)
C00A C009 C00B 113.04(19)
O002 C00A C009 113.5(2)
O003 C00A O002 123.5(2)
O003 C00A C009 123.0(3)
N006 C00B C009 110.47(19)
N006 C00B H00A 109.6
N006 C00B H00B 109.6
C009 C00B H00A 109.6
C009 C00B H00B 109.6
H00A C00B H00B 108.1
C007 C00C H00C 119.6
C00E C00C C007 120.7(2)
C00E C00C H00C 119.6
C007 C00D H00D 119.8
C00G C00D C007 120.4(2)
C00G C00D H00D 119.8
C00C C00E H00E 119.8
C00H C00E C00C 120.5(2)
C00H C00E H00E 119.8
C00I C00F S001 120.1(2)
C00I C00F C00K 121.2(2)
C00K C00F S001 118.5(2)
C00D C00G H00G 119.6
C00H C00G C00D 120.8(2)
C00H C00G H00G 119.6
C00E C00H C00G 119.4(2)
C00E C00H H00H 120.3
C00G C00H H00H 120.3
C00F C00I H00I 120.9
C00F C00I C00L 118.3(3)
C00L C00I H00I 120.9
C00L C00J C00M 118.3(3)
C00L C00J C00O 121.3(4)
C00M C00J C00O 120.4(4)
C00F C00K H00K 120.6
C00F C00K C00M 118.7(3)
C00M C00K H00K 120.6
C00I C00L H00L 118.9
C00J C00L C00I 122.2(3)
C00J C00L H00L 118.9
C00J C00M C00K 121.3(3)
C00J C00M H00M 119.3
C00K C00M H00M 119.3
O002 C00N H00F 109.5
O002 C00N H00J 109.5
O002 C00N H00N 109.5
H00F C00N H00J 109.5
H00F C00N H00N 109.5
H00J C00N H00N 109.5
C00J C00O H00O 109.5
C00J C00O H00P 109.5
C00J C00O H00Q 109.5
H00O C00O H00P 109.5
H00O C00O H00Q 109.5
H00P C00O H00Q 109.5

loop_
_geom_bond_atom_site_label_1
_geom_bond_atom_site_label_2
_geom_bond_distance
S001 O004 1.424(2)
S001 O005 1.418(2)
S001 N006 1.620(2)
S001 C00F 1.763(2)
O002 C00A 1.338(3)
O002 C00N 1.443(3)
O003 C00A 1.206(3)
N006 H006 0.84(3)
N006 C00B 1.474(3)
C007 C008 1.468(3)
C007 C00C 1.389(3)
C007 C00D 1.391(3)
C008 H008 0.9300
C008 C009 1.339(3)
C009 C00A 1.482(3)
C009 C00B 1.495(3)
C00B H00A 0.9700
C00B H00B 0.9700
C00C H00C 0.9300
C00C C00E 1.386(3)
C00D H00D 0.9300
C00D C00G 1.380(3)
C00E H00E 0.9300
C00E C00H 1.367(4)
C00F C00I 1.374(4)
C00F C00K 1.376(4)
C00G H00G 0.9300
C00G C00H 1.374(4)
C00H H00H 0.9300
C00I H00I 0.9300
C00I C00L 1.388(4)
C00J C00L 1.366(6)
C00J C00M 1.376(6)
C00J C00O 1.520(4)
C00K H00K 0.9300
C00K C00M 1.390(4)
C00L H00L 0.9300
C00M H00M 0.9300
C00N H00F 0.9600
C00N H00J 0.9600
C00N H00N 0.9600
C00O H00O 0.9600
C00O H00P 0.9600
C00O H00Q 0.9600
